data_4067643
loop_
_publ_author_name
'Uhl, Werner'
'Hepp, Alexander'
'Westenberg, Hauke'
'Zemke, Sarina'
'W\"urthwein, Ernst-Ulrich'
'Hellmann, Johannes'

_publ_section_title
;
 Hydroalumination and Hydrogallation of
 1,2-Bis(trimethylsilylethynyl)benzene: Formation of Molecular Capsules
 and C&#x2212;C Bond Activation
;
_journal_issue 6
_journal_name_full Organometallics
_journal_page_first 1406
_journal_paper_doi 10.1021/om901058a
_journal_volume 29
_journal_year 2010
_chemical_formula_sum 'C80 H110 Al2 F8 N2 Si6'
_chemical_formula_weight 1474.20
_chemical_name_systematic
; 
 ? 
;
_space_group_IT_number 15
_symmetry_cell_setting monoclinic
_symmetry_space_group_name_Hall '-C 2yc'
_symmetry_space_group_name_H-M 'C 1 2/c 1'
_atom_sites_solution_hydrogens geom
_atom_sites_solution_primary direct
_atom_sites_solution_secondary difmap
_audit_creation_method SHELXL-97
_cell_angle_alpha 90.00
_cell_angle_beta 98.46(3)
_cell_angle_gamma 90.00
_cell_formula_units_Z 4
_cell_length_a 29.474(6)
_cell_length_b 15.050(3)
_cell_length_c 19.347(4)
_cell_measurement_reflns_used 20065
_cell_measurement_temperature 153(2)
_cell_measurement_theta_max 29.505
_cell_measurement_theta_min 1.74
_cell_volume 8489(3)
_computing_cell_refinement 'Bruker SAINT+'
_computing_data_collection 'Bruker SMART'
_computing_data_reduction 'Bruker SHELXTL'
_computing_molecular_graphics 'Bruker SHELXTL'
_computing_publication_material 'Bruker SHELXTL'
_computing_structure_refinement 'SHELXL-97 (Sheldrick, 1997)'
_computing_structure_solution 'SHELXS-97 (Sheldrick, 1990)'
_diffrn_ambient_temperature 153(2)
_diffrn_measured_fraction_theta_full 0.989
_diffrn_measured_fraction_theta_max 0.989
_diffrn_measurement_device_type 'CCD area detector'
_diffrn_measurement_method 'omega scans'
_diffrn_radiation_monochromator graphite
_diffrn_radiation_source 'rotating anode'
_diffrn_radiation_type MoK\a
_diffrn_radiation_wavelength 0.71073
_diffrn_reflns_av_R_equivalents 0.0604
_diffrn_reflns_av_sigmaI/netI 0.1282
_diffrn_reflns_limit_h_max 40
_diffrn_reflns_limit_h_min -40
_diffrn_reflns_limit_k_max 20
_diffrn_reflns_limit_k_min -20
_diffrn_reflns_limit_l_max 26
_diffrn_reflns_limit_l_min 0
_diffrn_reflns_number 20671
_diffrn_reflns_theta_full 29.33
_diffrn_reflns_theta_max 29.33
_diffrn_reflns_theta_min 1.80
_exptl_absorpt_coefficient_mu 0.177
_exptl_absorpt_correction_T_max 0.9947
_exptl_absorpt_correction_T_min 0.9325
_exptl_absorpt_correction_type empirical
_exptl_absorpt_process_details SADABS
_exptl_crystal_colour colourless
_exptl_crystal_density_diffrn 1.154
_exptl_crystal_density_method 'not measured'
_exptl_crystal_description Block
_exptl_crystal_F_000 3144
_exptl_crystal_size_max 0.40
_exptl_crystal_size_mid 0.23
_exptl_crystal_size_min 0.03
_refine_diff_density_max 1.084
_refine_diff_density_min -0.766
_refine_diff_density_rms 0.078
_refine_ls_extinction_method none
_refine_ls_goodness_of_fit_ref 0.925
_refine_ls_hydrogen_treatment constr
_refine_ls_matrix_type full
_refine_ls_number_parameters 412
_refine_ls_number_reflns 11518
_refine_ls_number_restraints 0
_refine_ls_restrained_S_all 0.925
_refine_ls_R_factor_all 0.1643
_refine_ls_R_factor_gt 0.0789
_refine_ls_shift/su_max 0.002
_refine_ls_shift/su_mean 0.000
_refine_ls_structure_factor_coef Fsqd
_refine_ls_weighting_details 'calc w=1/[\s^2^(Fo^2^)+(0.1000P)^2^+0.0000P] where P=(Fo^2^+2Fc^2^)/3'
_refine_ls_weighting_scheme calc
_refine_ls_wR_factor_gt 0.1855
_refine_ls_wR_factor_ref 0.2175
_reflns_number_gt 5205
_reflns_number_total 11518
_reflns_threshold_expression >2sigma(I)
_cod_data_source_file om901058a_si_001.cif
_cod_data_source_block sad2
_cod_depositor_comments
;
The following automatic conversions were performed:

'_symmetry_cell_setting' value 'Monoclinic' changed to 'monoclinic'
according to /home/saulius/struct/CIF-dictionaries/cif_core.dic
dictionary named 'cif_core.dic' version 2.4.1 from 2010-06-29.

Automatic conversion script
Id: cif_fix_values 1715 2011-07-08 13:25:40Z adriana 
;
_cod_original_sg_symbol_H-M C2/c
_cod_database_code 4067643

loop_
_symmetry_equiv_pos_as_xyz
'x, y, z'
'-x, y, -z+1/2'
'x+1/2, y+1/2, z'
'-x+1/2, y+1/2, -z+1/2'
'-x, -y, -z'
'x, -y, z-1/2'
'-x+1/2, -y+1/2, -z'
'x+1/2, -y+1/2, z-1/2'

loop_
_atom_site_label
_atom_site_type_symbol
_atom_site_fract_x
_atom_site_fract_y
_atom_site_fract_z
_atom_site_U_iso_or_equiv
_atom_site_adp_type
_atom_site_occupancy
_atom_site_symmetry_multiplicity
_atom_site_calc_flag
_atom_site_refinement_flags
Al1 Al -0.04593(3) 0.25010(7) 0.10361(6) 0.0305(2) Uani 1 1 d .
Si1 Si 0.06225(4) 0.20153(7) 0.05577(6) 0.0376(2) Uani 1 1 d .
C111 C 0.04283(17) 0.0832(3) 0.0459(3) 0.0571(12) Uani 1 1 d .
H11A H 0.0478 0.0544 0.0906 0.068 Uiso 1 1 calc R
H11B H 0.0599 0.0531 0.0144 0.068 Uiso 1 1 calc R
H11C H 0.0108 0.0815 0.0276 0.068 Uiso 1 1 calc R
C112 C 0.0671(2) 0.2457(3) -0.0333(3) 0.0629(13) Uani 1 1 d .
H11D H 0.0844 0.2048 -0.0572 0.076 Uiso 1 1 calc R
H11E H 0.0824 0.3021 -0.0291 0.076 Uiso 1 1 calc R
H11F H 0.0370 0.2527 -0.0594 0.076 Uiso 1 1 calc R
C113 C 0.12232(16) 0.1935(4) 0.1045(3) 0.0750(16) Uani 1 1 d .
H11G H 0.1211 0.1832 0.1532 0.090 Uiso 1 1 calc R
H11H H 0.1384 0.2479 0.0991 0.090 Uiso 1 1 calc R
H11I H 0.1381 0.1451 0.0860 0.090 Uiso 1 1 calc R
C11 C 0.02131(12) 0.2683(2) 0.10088(19) 0.0314(7) Uani 1 1 d .
C12 C 0.03712(12) 0.3323(2) 0.14696(19) 0.0325(7) Uani 1 1 d .
H12 H 0.0147 0.3571 0.1728 0.039 Uiso 1 1 calc R
Si2 Si -0.11601(4) 0.07550(7) 0.14944(6) 0.0419(3) Uani 1 1 d .
C211 C -0.11751(19) 0.0082(4) 0.2311(3) 0.0776(17) Uani 1 1 d .
H21A H -0.1049 -0.0496 0.2253 0.093 Uiso 1 1 calc R
H21B H -0.1487 0.0024 0.2396 0.093 Uiso 1 1 calc R
H21C H -0.0997 0.0376 0.2700 0.093 Uiso 1 1 calc R
C212 C -0.16281(16) 0.1591(3) 0.1512(4) 0.0708(15) Uani 1 1 d .
H21D H -0.1630 0.1996 0.1128 0.085 Uiso 1 1 calc R
H21E H -0.1576 0.1915 0.1944 0.085 Uiso 1 1 calc R
H21F H -0.1918 0.1291 0.1473 0.085 Uiso 1 1 calc R
C213 C -0.13500(18) -0.0007(3) 0.0748(3) 0.0674(14) Uani 1 1 d .
H21G H -0.1392 0.0326 0.0320 0.081 Uiso 1 1 calc R
H21H H -0.1635 -0.0282 0.0812 0.081 Uiso 1 1 calc R
H21I H -0.1121 -0.0457 0.0727 0.081 Uiso 1 1 calc R
C21 C -0.05948(12) 0.1307(2) 0.14334(19) 0.0326(7) Uani 1 1 d .
C22 C -0.01992(12) 0.0967(2) 0.17735(19) 0.0330(7) Uani 1 1 d .
H22 H 0.0065 0.1339 0.1769 0.040 Uiso 1 1 calc R
C23 C -0.01061(12) 0.0109(2) 0.2154(2) 0.0356(8) Uani 1 1 d .
C24 C -0.01992(16) -0.0704(3) 0.1808(2) 0.0471(10) Uani 1 1 d .
H24 H -0.0334 -0.0708 0.1325 0.057 Uiso 1 1 calc R
C25 C -0.00992(18) -0.1496(3) 0.2153(2) 0.0568(12) Uani 1 1 d .
H25 H -0.0167 -0.2048 0.1911 0.068 Uiso 1 1 calc R
Si3 Si -0.07509(4) 0.47316(6) 0.13404(6) 0.0370(2) Uani 1 1 d .
C311 C -0.06687(18) 0.5452(3) 0.2142(3) 0.0586(12) Uani 1 1 d .
H31A H -0.0949 0.5476 0.2338 0.070 Uiso 1 1 calc R
H31B H -0.0585 0.6041 0.2018 0.070 Uiso 1 1 calc R
H31C H -0.0430 0.5208 0.2480 0.070 Uiso 1 1 calc R
C312 C -0.02710(16) 0.5076(3) 0.0855(3) 0.0526(11) Uani 1 1 d .
H31D H 0.0006 0.5146 0.1180 0.063 Uiso 1 1 calc R
H31E H -0.0348 0.5629 0.0620 0.063 Uiso 1 1 calc R
H31F H -0.0226 0.4628 0.0519 0.063 Uiso 1 1 calc R
C313 C -0.13091(16) 0.5055(3) 0.0795(3) 0.0608(13) Uani 1 1 d .
H31G H -0.1357 0.4698 0.0380 0.073 Uiso 1 1 calc R
H31H H -0.1298 0.5671 0.0669 0.073 Uiso 1 1 calc R
H31I H -0.1556 0.4962 0.1059 0.073 Uiso 1 1 calc R
C31 C -0.07295(11) 0.3504(2) 0.15302(19) 0.0320(7) Uani 1 1 d .
C32 C -0.08531(11) 0.3198(2) 0.21305(19) 0.0324(7) Uani 1 1 d .
H32 H -0.0792 0.2579 0.2223 0.039 Uiso 1 1 calc R
C33 C -0.10688(12) 0.3671(2) 0.26659(19) 0.0335(7) Uani 1 1 d .
C34 C -0.08403(12) 0.3704(2) 0.33604(19) 0.0332(7) Uani 1 1 d .
C35 C -0.10455(14) 0.4161(3) 0.3858(2) 0.0423(9) Uani 1 1 d .
H35 H -0.0886 0.4210 0.4327 0.051 Uiso 1 1 calc R
C36 C -0.14729(15) 0.4546(3) 0.3695(2) 0.0500(10) Uani 1 1 d .
H36 H -0.1607 0.4860 0.4047 0.060 Uiso 1 1 calc R
C37 C -0.17073(14) 0.4480(3) 0.3024(3) 0.0507(11) Uani 1 1 d .
H37 H -0.2008 0.4733 0.2912 0.061 Uiso 1 1 calc R
C38 C -0.15060(13) 0.4047(3) 0.2512(2) 0.0441(9) Uani 1 1 d .
H38 H -0.1669 0.4006 0.2046 0.053 Uiso 1 1 calc R
N1 N -0.07823(11) 0.2520(2) 0.00128(17) 0.0414(7) Uani 1 1 d .
C1 C -0.0639(2) 0.3313(3) -0.0362(3) 0.0668(13) Uani 1 1 d .
H1A H -0.0759 0.3269 -0.0850 0.080 Uiso 1 1 calc R
H1B H -0.0310 0.3340 -0.0307 0.080 Uiso 1 1 calc R
H1C H -0.0755 0.3841 -0.0172 0.080 Uiso 1 1 calc R
C2 C -0.12882(17) 0.2567(4) -0.0012(3) 0.0687(14) Uani 1 1 d .
H2A H -0.1362 0.3017 0.0305 0.082 Uiso 1 1 calc R
H2B H -0.1401 0.2003 0.0121 0.082 Uiso 1 1 calc R
H2C H -0.1429 0.2712 -0.0478 0.082 Uiso 1 1 calc R
C3 C -0.0667(2) 0.1698(3) -0.0357(3) 0.0637(13) Uani 1 1 d .
H3A H -0.0722 0.1196 -0.0075 0.076 Uiso 1 1 calc R
H3B H -0.0345 0.1709 -0.0385 0.076 Uiso 1 1 calc R
C4 C -0.0922(3) 0.1553(5) -0.1080(4) 0.107(2) Uani 1 1 d .
H4A H -0.1236 0.1415 -0.1053 0.128 Uiso 1 1 calc R
H4B H -0.0784 0.1068 -0.1297 0.128 Uiso 1 1 calc R
H4C H -0.0906 0.2082 -0.1353 0.128 Uiso 1 1 calc R
C011 C 0.1786(10) 0.7144(19) 0.2684(15) 0.296(5) Uani 1 1 d .
F11 F 0.1490(4) 0.6790(5) 0.2173(6) 0.249(4) Uani 1 1 d .
C012 C 0.2219(5) 0.7070(7) 0.2537(7) 0.137(3) Uani 1 1 d .
F12 F 0.2253(4) 0.6714(9) 0.1946(7) 0.296(5) Uani 1 1 d .
C013 C 0.2552(4) 0.7428(6) 0.2950(6) 0.137(3) Uani 1 1 d .
H013 H 0.2860 0.7432 0.2844 0.164 Uiso 1 1 calc R
C014 C 0.2443(4) 0.7799(6) 0.3541(8) 0.164(3) Uani 1 1 d .
H014 H 0.2683 0.8072 0.3861 0.196 Uiso 1 1 calc R
C015 C 0.1979(4) 0.7802(6) 0.3717(8) 0.164(3) Uani 1 1 d .
H015 H 0.1907 0.8046 0.4146 0.196 Uiso 1 1 calc R
C016 C 0.1643(3) 0.7418(8) 0.3206(7) 0.144(3) Uani 1 1 d .
H016 H 0.1326 0.7375 0.3266 0.173 Uiso 1 1 calc R
C021 C -0.2490(3) -0.0089(9) 0.4739(8) 0.144(3) Uani 1 1 d .
F21 F -0.26020(18) 0.0233(5) 0.5336(4) 0.185(3) Uani 1 1 d .
C022 C -0.2341(4) 0.0431(12) 0.4263(8) 0.185(3) Uani 1 1 d .
H022 H -0.2313 0.1060 0.4338 0.222 Uiso 1 1 calc R
C023 C -0.2235(6) 0.0084(10) 0.3709(11) 0.249(4) Uani 1 1 d .
H023 H -0.2133 0.0464 0.3365 0.299 Uiso 1 1 calc R
C024 C -0.2263(2) -0.0817(7) 0.3586(5) 0.119(2) Uani 1 1 d .
H024 H -0.2170 -0.1051 0.3167 0.143 Uiso 1 1 calc R
C025 C -0.2419(3) -0.1377(6) 0.4047(6) 0.114(3) Uani 1 1 d .
H025 H -0.2447 -0.2004 0.3961 0.136 Uiso 1 1 calc R
C026 C -0.2533(3) -0.1002(8) 0.4640(6) 0.119(2) Uani 1 1 d .
F22 F -0.2702(2) -0.1433(6) 0.5139(5) 0.219(4) Uani 1 1 d .

loop_
_atom_site_aniso_label
_atom_site_aniso_U_11
_atom_site_aniso_U_22
_atom_site_aniso_U_33
_atom_site_aniso_U_23
_atom_site_aniso_U_13
_atom_site_aniso_U_12
Al1 0.0321(5) 0.0283(5) 0.0311(5) -0.0002(4) 0.0045(4) 0.0005(4)
Si1 0.0411(5) 0.0313(5) 0.0425(6) -0.0043(4) 0.0129(5) 0.0011(4)
C111 0.069(3) 0.038(2) 0.070(3) -0.010(2) 0.028(2) 0.001(2)
C112 0.093(4) 0.046(2) 0.059(3) -0.002(2) 0.038(3) 0.005(2)
C113 0.048(3) 0.066(3) 0.108(5) -0.016(3) 0.002(3) 0.023(2)
C11 0.0387(17) 0.0240(15) 0.0313(19) 0.0020(13) 0.0050(14) 0.0020(12)
C12 0.0352(17) 0.0329(16) 0.0299(19) 0.0019(14) 0.0066(14) -0.0008(13)
Si2 0.0396(5) 0.0393(5) 0.0481(7) -0.0035(5) 0.0114(5) -0.0056(4)
C211 0.067(3) 0.092(4) 0.080(4) 0.023(3) 0.030(3) -0.008(3)
C212 0.049(3) 0.061(3) 0.105(5) -0.010(3) 0.020(3) -0.003(2)
C213 0.056(3) 0.064(3) 0.083(4) -0.022(3) 0.014(3) -0.017(2)
C21 0.0383(18) 0.0301(16) 0.0301(19) -0.0029(14) 0.0075(15) -0.0017(14)
C22 0.0390(18) 0.0289(16) 0.0310(19) -0.0028(14) 0.0046(15) -0.0016(13)
C23 0.0389(18) 0.0293(16) 0.038(2) -0.0004(15) 0.0039(15) 0.0005(14)
C24 0.067(3) 0.0353(19) 0.037(2) -0.0045(17) -0.0004(19) -0.0041(18)
C25 0.090(3) 0.0255(17) 0.052(3) -0.0058(17) -0.001(2) 0.002(2)
Si3 0.0398(5) 0.0293(5) 0.0423(6) 0.0047(4) 0.0073(4) 0.0043(4)
C311 0.073(3) 0.038(2) 0.067(3) -0.008(2) 0.018(3) -0.005(2)
C312 0.062(3) 0.040(2) 0.059(3) 0.013(2) 0.017(2) 0.0029(19)
C313 0.055(3) 0.054(3) 0.070(3) 0.017(2) -0.002(2) 0.011(2)
C31 0.0314(16) 0.0319(16) 0.0325(19) 0.0017(14) 0.0039(14) 0.0009(13)
C32 0.0320(17) 0.0288(16) 0.036(2) 0.0001(14) 0.0025(14) 0.0027(13)
C33 0.0340(17) 0.0307(16) 0.036(2) 0.0025(15) 0.0057(15) 0.0005(13)
C34 0.0360(17) 0.0305(16) 0.034(2) 0.0030(14) 0.0095(15) 0.0018(13)
C35 0.049(2) 0.042(2) 0.037(2) -0.0030(17) 0.0096(17) 0.0037(17)
C36 0.053(2) 0.053(2) 0.047(3) -0.0061(19) 0.018(2) 0.0125(19)
C37 0.040(2) 0.055(2) 0.059(3) 0.001(2) 0.013(2) 0.0162(18)
C38 0.0386(19) 0.050(2) 0.044(2) 0.0042(18) 0.0073(17) 0.0086(17)
N1 0.0451(17) 0.0400(16) 0.0382(18) 0.0007(15) 0.0030(14) -0.0009(14)
C1 0.088(4) 0.061(3) 0.050(3) 0.011(2) 0.004(3) -0.004(3)
C2 0.056(3) 0.088(4) 0.058(3) -0.006(3) -0.006(2) 0.000(3)
C3 0.087(4) 0.059(3) 0.043(3) -0.013(2) 0.002(2) 0.006(3)
C4 0.130(6) 0.106(5) 0.076(5) -0.028(4) -0.016(4) 0.008(5)
C011 0.276(11) 0.334(13) 0.281(12) -0.036(10) 0.048(9) -0.112(10)
F11 0.272(9) 0.149(5) 0.341(12) 0.115(7) 0.096(8) 0.026(5)
C012 0.157(8) 0.101(5) 0.154(8) 0.010(5) 0.030(6) -0.017(4)
F12 0.276(11) 0.334(13) 0.281(12) -0.036(10) 0.048(9) -0.112(10)
C013 0.157(8) 0.101(5) 0.154(8) 0.010(5) 0.030(6) -0.017(4)
C014 0.144(6) 0.089(4) 0.254(11) -0.005(5) 0.012(7) 0.003(5)
C015 0.144(6) 0.089(4) 0.254(11) -0.005(5) 0.012(7) 0.003(5)
C016 0.077(4) 0.171(7) 0.183(8) -0.050(6) 0.015(4) 0.010(4)
C021 0.077(4) 0.171(7) 0.183(8) -0.050(6) 0.015(4) 0.010(4)
F21 0.087(3) 0.262(7) 0.208(6) -0.067(6) 0.030(3) -0.015(4)
C022 0.087(3) 0.262(7) 0.208(6) -0.067(6) 0.030(3) -0.015(4)
C023 0.272(9) 0.149(5) 0.341(12) 0.115(7) 0.096(8) 0.026(5)
C024 0.066(3) 0.168(6) 0.119(5) 0.041(5) -0.002(3) -0.004(3)
C025 0.081(5) 0.095(5) 0.153(9) -0.007(5) -0.023(5) -0.002(4)
C026 0.066(3) 0.168(6) 0.119(5) 0.041(5) -0.002(3) -0.004(3)
F22 0.130(5) 0.275(9) 0.246(9) 0.124(8) 0.003(5) -0.025(5)

loop_
_atom_type_symbol
_atom_type_description
_atom_type_scat_dispersion_real
_atom_type_scat_dispersion_imag
_atom_type_scat_source
C C 0.0033 0.0016 'International Tables Vol C Tables 4.2.6.8 and 6.1.1.4'
H H 0.0000 0.0000 'International Tables Vol C Tables 4.2.6.8 and 6.1.1.4'
N N 0.0061 0.0033 'International Tables Vol C Tables 4.2.6.8 and 6.1.1.4'
Al Al 0.0645 0.0514 'International Tables Vol C Tables 4.2.6.8 and 6.1.1.4'
Si Si 0.0817 0.0704 'International Tables Vol C Tables 4.2.6.8 and 6.1.1.4'
F F 0.0171 0.0103 'International Tables Vol C Tables 4.2.6.8 and 6.1.1.4'

loop_
_geom_angle_atom_site_label_1
_geom_angle_atom_site_label_2
_geom_angle_atom_site_label_3
_geom_angle
_geom_angle_site_symmetry_1
_geom_angle_site_symmetry_3
C11 Al1 C31 111.77(14) . .
C11 Al1 C21 112.52(14) . .
C31 Al1 C21 111.88(14) . .
C11 Al1 N1 106.86(14) . .
C31 Al1 N1 106.62(15) . .
C21 Al1 N1 106.75(15) . .
C111 Si1 C112 107.9(2) . .
C111 Si1 C11 110.39(17) . .
C112 Si1 C11 112.26(19) . .
C111 Si1 C113 103.9(2) . .
C112 Si1 C113 106.9(3) . .
C11 Si1 C113 115.0(2) . .
Si1 C111 H11A 109.5 . .
Si1 C111 H11B 109.5 . .
H11A C111 H11B 109.5 . .
Si1 C111 H11C 109.5 . .
H11A C111 H11C 109.5 . .
H11B C111 H11C 109.5 . .
Si1 C112 H11D 109.5 . .
Si1 C112 H11E 109.5 . .
H11D C112 H11E 109.5 . .
Si1 C112 H11F 109.5 . .
H11D C112 H11F 109.5 . .
H11E C112 H11F 109.5 . .
Si1 C113 H11G 109.5 . .
Si1 C113 H11H 109.5 . .
H11G C113 H11H 109.5 . .
Si1 C113 H11I 109.5 . .
H11G C113 H11I 109.5 . .
H11H C113 H11I 109.5 . .
C12 C11 Si1 120.4(3) . .
C12 C11 Al1 109.1(2) . .
Si1 C11 Al1 129.92(18) . .
C11 C12 C34 129.9(3) . 2
C11 C12 H12 115.1 . .
C34 C12 H12 115.1 2 .
C213 Si2 C212 106.8(3) . .
C213 Si2 C21 113.0(2) . .
C212 Si2 C21 111.49(19) . .
C213 Si2 C211 106.1(3) . .
C212 Si2 C211 103.8(3) . .
C21 Si2 C211 114.9(2) . .
Si2 C211 H21A 109.5 . .
Si2 C211 H21B 109.5 . .
H21A C211 H21B 109.5 . .
Si2 C211 H21C 109.5 . .
H21A C211 H21C 109.5 . .
H21B C211 H21C 109.5 . .
Si2 C212 H21D 109.5 . .
Si2 C212 H21E 109.5 . .
H21D C212 H21E 109.5 . .
Si2 C212 H21F 109.5 . .
H21D C212 H21F 109.5 . .
H21E C212 H21F 109.5 . .
Si2 C213 H21G 109.5 . .
Si2 C213 H21H 109.5 . .
H21G C213 H21H 109.5 . .
Si2 C213 H21I 109.5 . .
H21G C213 H21I 109.5 . .
H21H C213 H21I 109.5 . .
C22 C21 Si2 120.7(3) . .
C22 C21 Al1 108.5(2) . .
Si2 C21 Al1 130.1(2) . .
C21 C22 C23 130.6(3) . .
C21 C22 H22 114.7 . .
C23 C22 H22 114.7 . .
C23 C23 C24 119.2(2) 2 .
C23 C23 C22 119.9(2) 2 .
C24 C23 C22 120.7(3) . .
C25 C24 C23 120.7(4) . .
C25 C24 H24 119.6 . .
C23 C24 H24 119.6 . .
C24 C25 C25 120.0(3) . 2
C24 C25 H25 120.0 . .
C25 C25 H25 120.0 2 .
C311 Si3 C312 103.8(2) . .
C311 Si3 C31 114.1(2) . .
C312 Si3 C31 111.17(17) . .
C311 Si3 C313 108.0(2) . .
C312 Si3 C313 108.0(2) . .
C31 Si3 C313 111.37(19) . .
Si3 C311 H31A 109.5 . .
Si3 C311 H31B 109.5 . .
H31A C311 H31B 109.5 . .
Si3 C311 H31C 109.5 . .
H31A C311 H31C 109.5 . .
H31B C311 H31C 109.5 . .
Si3 C312 H31D 109.5 . .
Si3 C312 H31E 109.5 . .
H31D C312 H31E 109.5 . .
Si3 C312 H31F 109.5 . .
H31D C312 H31F 109.5 . .
H31E C312 H31F 109.5 . .
Si3 C313 H31G 109.5 . .
Si3 C313 H31H 109.5 . .
H31G C313 H31H 109.5 . .
Si3 C313 H31I 109.5 . .
H31G C313 H31I 109.5 . .
H31H C313 H31I 109.5 . .
C32 C31 Si3 119.9(3) . .
C32 C31 Al1 109.2(2) . .
Si3 C31 Al1 130.36(19) . .
C31 C32 C33 129.7(3) . .
C31 C32 H32 115.2 . .
C33 C32 H32 115.2 . .
C38 C33 C34 118.9(3) . .
C38 C33 C32 121.6(4) . .
C34 C33 C32 119.4(3) . .
C35 C34 C33 118.7(3) . .
C35 C34 C12 121.4(4) . 2
C33 C34 C12 119.6(3) . 2
C36 C35 C34 121.6(4) . .
C36 C35 H35 119.2 . .
C34 C35 H35 119.2 . .
C35 C36 C37 119.9(4) . .
C35 C36 H36 120.0 . .
C37 C36 H36 120.0 . .
C36 C37 C38 119.8(4) . .
C36 C37 H37 120.1 . .
C38 C37 H37 120.1 . .
C37 C38 C33 121.0(4) . .
C37 C38 H38 119.5 . .
C33 C38 H38 119.5 . .
C2 N1 C1 107.5(4) . .
C2 N1 C3 108.8(4) . .
C1 N1 C3 109.3(4) . .
C2 N1 Al1 110.5(3) . .
C1 N1 Al1 110.7(3) . .
C3 N1 Al1 110.0(3) . .
N1 C1 H1A 109.5 . .
N1 C1 H1B 109.5 . .
H1A C1 H1B 109.5 . .
N1 C1 H1C 109.5 . .
H1A C1 H1C 109.5 . .
H1B C1 H1C 109.5 . .
N1 C2 H2A 109.5 . .
N1 C2 H2B 109.5 . .
H2A C2 H2B 109.5 . .
N1 C2 H2C 109.5 . .
H2A C2 H2C 109.5 . .
H2B C2 H2C 109.5 . .
N1 C3 C4 116.7(5) . .
N1 C3 H3A 108.1 . .
C4 C3 H3A 108.1 . .
N1 C3 H3B 108.1 . .
C4 C3 H3B 108.1 . .
H3A C3 H3B 107.3 . .
C3 C4 H4A 109.5 . .
C3 C4 H4B 109.5 . .
H4A C4 H4B 109.5 . .
C3 C4 H4C 109.5 . .
H4A C4 H4C 109.5 . .
H4B C4 H4C 109.5 . .
C016 C011 F11 119(3) . .
C016 C011 C012 131(2) . .
F11 C011 C012 110(2) . .
F12 C012 C013 125.3(15) . .
F12 C012 C011 114.9(18) . .
C013 C012 C011 119.4(18) . .
C012 C013 C014 116.3(13) . .
C012 C013 H013 121.9 . .
C014 C013 H013 121.9 . .
C013 C014 C015 123.1(13) . .
C013 C014 H014 118.5 . .
C015 C014 H014 118.5 . .
C016 C015 C014 114.9(12) . .
C016 C015 H015 122.5 . .
C014 C015 H015 122.5 . .
C011 C016 C015 115.1(16) . .
C011 C016 H016 122.5 . .
C015 C016 H016 122.5 . .
C022 C021 F21 122.1(13) . .
C022 C021 C026 121.1(13) . .
F21 C021 C026 116.7(14) . .
C023 C022 C021 119.2(17) . .
C023 C022 H022 120.4 . .
C021 C022 H022 120.4 . .
C022 C023 C024 122.4(16) . .
C022 C023 H023 118.8 . .
C024 C023 H023 118.8 . .
C025 C024 C023 121.0(13) . .
C025 C024 H024 119.5 . .
C023 C024 H024 119.5 . .
C024 C025 C026 116.4(9) . .
C024 C025 H025 121.8 . .
C026 C025 H025 121.8 . .
F22 C026 C025 125.3(12) . .
F22 C026 C021 114.8(13) . .
C025 C026 C021 119.8(10) . .

loop_
_geom_bond_atom_site_label_1
_geom_bond_atom_site_label_2
_geom_bond_distance
_geom_bond_site_symmetry_2
Al1 C11 2.009(4) .
Al1 C31 2.013(4) .
Al1 C21 2.017(4) .
Al1 N1 2.067(3) .
Si1 C111 1.871(4) .
Si1 C112 1.872(5) .
Si1 C11 1.881(3) .
Si1 C113 1.884(5) .
C111 H11A 0.9599 .
C111 H11B 0.9599 .
C111 H11C 0.9599 .
C112 H11D 0.9599 .
C112 H11E 0.9599 .
C112 H11F 0.9599 .
C113 H11G 0.9599 .
C113 H11H 0.9599 .
C113 H11I 0.9599 .
C11 C12 1.348(5) .
C12 C34 1.488(5) 2
C12 H12 0.9600 .
Si2 C213 1.864(5) .
Si2 C212 1.871(5) .
Si2 C21 1.881(4) .
Si2 C211 1.882(5) .
C211 H21A 0.9599 .
C211 H21B 0.9599 .
C211 H21C 0.9599 .
C212 H21D 0.9599 .
C212 H21E 0.9599 .
C212 H21F 0.9599 .
C213 H21G 0.9599 .
C213 H21H 0.9599 .
C213 H21I 0.9599 .
C21 C22 1.352(5) .
C22 C23 1.491(5) .
C22 H22 0.9600 .
C23 C23 1.393(8) 2
C23 C24 1.402(5) .
C24 C25 1.376(6) .
C24 H24 0.9600 .
C25 C25 1.385(9) 2
C25 H25 0.9600 .
Si3 C311 1.879(5) .
Si3 C312 1.882(4) .
Si3 C31 1.883(4) .
Si3 C313 1.883(5) .
C311 H31A 0.9599 .
C311 H31B 0.9599 .
C311 H31C 0.9599 .
C312 H31D 0.9599 .
C312 H31E 0.9599 .
C312 H31F 0.9599 .
C313 H31G 0.9599 .
C313 H31H 0.9599 .
C313 H31I 0.9599 .
C31 C32 1.348(5) .
C32 C33 1.476(5) .
C32 H32 0.9600 .
C33 C38 1.399(5) .
C33 C34 1.413(5) .
C34 C35 1.392(5) .
C34 C12 1.488(5) 2
C35 C36 1.380(6) .
C35 H35 0.9600 .
C36 C37 1.381(7) .
C36 H36 0.9600 .
C37 C38 1.390(6) .
C37 H37 0.9600 .
C38 H38 0.9600 .
N1 C2 1.486(6) .
N1 C1 1.490(6) .
N1 C3 1.492(6) .
C1 H1A 0.9599 .
C1 H1B 0.9599 .
C1 H1C 0.9599 .
C2 H2A 0.9599 .
C2 H2B 0.9599 .
C2 H2C 0.9599 .
C3 C4 1.504(8) .
C3 H3A 0.9600 .
C3 H3B 0.9600 .
C4 H4A 0.9599 .
C4 H4B 0.9599 .
C4 H4C 0.9599 .
C011 C016 1.22(3) .
C011 F11 1.33(2) .
C011 C012 1.35(3) .
C012 F12 1.279(14) .
C012 C013 1.289(15) .
C013 C014 1.353(15) .
C013 H013 0.9600 .
C014 C015 1.458(15) .
C014 H014 0.9600 .
C015 C016 1.415(14) .
C015 H015 0.9600 .
C016 H016 0.9600 .
C021 C022 1.332(18) .
C021 F21 1.337(12) .
C021 C026 1.390(14) .
C022 C023 1.27(2) .
C022 H022 0.9600 .
C023 C024 1.377(18) .
C023 H023 0.9600 .
C024 C025 1.356(12) .
C024 H024 0.9600 .
C025 C026 1.364(13) .
C025 H025 0.9600 .
C026 F22 1.322(10) .

loop_
_geom_torsion_atom_site_label_1
_geom_torsion_atom_site_label_2
_geom_torsion_atom_site_label_3
_geom_torsion_atom_site_label_4
_geom_torsion
_geom_torsion_site_symmetry_1
_geom_torsion_site_symmetry_4
C111 Si1 C11 C12 142.5(3) . .
C112 Si1 C11 C12 -97.1(3) . .
C113 Si1 C11 C12 25.4(4) . .
C111 Si1 C11 Al1 -27.3(3) . .
C112 Si1 C11 Al1 93.2(3) . .
C113 Si1 C11 Al1 -144.4(3) . .
C31 Al1 C11 C12 14.8(3) . .
C21 Al1 C11 C12 -112.0(3) . .
N1 Al1 C11 C12 131.1(2) . .
C31 Al1 C11 Si1 -174.5(2) . .
C21 Al1 C11 Si1 58.6(3) . .
N1 Al1 C11 Si1 -58.2(3) . .
Si1 C11 C12 C34 8.9(5) . 2
Al1 C11 C12 C34 -179.3(3) . 2
C213 Si2 C21 C22 -96.0(4) . .
C212 Si2 C21 C22 143.6(3) . .
C211 Si2 C21 C22 25.9(4) . .
C213 Si2 C21 Al1 94.4(3) . .
C212 Si2 C21 Al1 -25.9(4) . .
C211 Si2 C21 Al1 -143.6(3) . .
C11 Al1 C21 C22 16.3(3) . .
C31 Al1 C21 C22 -110.5(3) . .
N1 Al1 C21 C22 133.3(3) . .
C11 Al1 C21 Si2 -173.2(2) . .
C31 Al1 C21 Si2 60.0(3) . .
N1 Al1 C21 Si2 -56.3(3) . .
Si2 C21 C22 C23 8.9(5) . .
Al1 C21 C22 C23 -179.6(3) . .
C21 C22 C23 C23 -124.9(5) . 2
C21 C22 C23 C24 59.8(6) . .
C23 C23 C24 C25 2.4(7) 2 .
C22 C23 C24 C25 177.8(4) . .
C23 C24 C25 C25 -0.5(9) . 2
C311 Si3 C31 C32 28.0(4) . .
C312 Si3 C31 C32 144.9(3) . .
C313 Si3 C31 C32 -94.6(3) . .
C311 Si3 C31 Al1 -142.0(3) . .
C312 Si3 C31 Al1 -25.1(3) . .
C313 Si3 C31 Al1 95.3(3) . .
C11 Al1 C31 C32 -112.8(3) . .
C21 Al1 C31 C32 14.4(3) . .
N1 Al1 C31 C32 130.8(3) . .
C11 Al1 C31 Si3 58.1(3) . .
C21 Al1 C31 Si3 -174.7(2) . .
N1 Al1 C31 Si3 -58.4(3) . .
Si3 C31 C32 C33 8.7(5) . .
Al1 C31 C32 C33 -179.3(3) . .
C31 C32 C33 C38 62.8(5) . .
C31 C32 C33 C34 -120.7(4) . .
C38 C33 C34 C35 -4.1(5) . .
C32 C33 C34 C35 179.3(3) . .
C38 C33 C34 C12 -178.8(3) . 2
C32 C33 C34 C12 4.6(5) . 2
C33 C34 C35 C36 2.8(6) . .
C12 C34 C35 C36 177.4(4) 2 .
C34 C35 C36 C37 0.2(7) . .
C35 C36 C37 C38 -1.8(7) . .
C36 C37 C38 C33 0.4(6) . .
C34 C33 C38 C37 2.6(6) . .
C32 C33 C38 C37 179.1(4) . .
C11 Al1 N1 C2 -168.9(3) . .
C31 Al1 N1 C2 -49.2(3) . .
C21 Al1 N1 C2 70.5(3) . .
C11 Al1 N1 C1 -49.9(3) . .
C31 Al1 N1 C1 69.7(3) . .
C21 Al1 N1 C1 -170.5(3) . .
C11 Al1 N1 C3 70.9(3) . .
C31 Al1 N1 C3 -169.4(3) . .
C21 Al1 N1 C3 -49.7(3) . .
C2 N1 C3 C4 51.3(7) . .
C1 N1 C3 C4 -65.7(6) . .
Al1 N1 C3 C4 172.5(5) . .
C016 C011 C012 F12 177(3) . .
F11 C011 C012 F12 2(3) . .
C016 C011 C012 C013 -10(4) . .
F11 C011 C012 C013 175.4(14) . .
F12 C012 C013 C014 177.6(12) . .
C011 C012 C013 C014 5(2) . .
C012 C013 C014 C015 0.1(17) . .
C013 C014 C015 C016 -2.4(16) . .
F11 C011 C016 C015 -178.6(17) . .
C012 C011 C016 C015 7(4) . .
C014 C015 C016 C011 -1(2) . .
F21 C021 C022 C023 179.3(13) . .
C026 C021 C022 C023 0(2) . .
C021 C022 C023 C024 -1(3) . .
C022 C023 C024 C025 2(2) . .
C023 C024 C025 C026 -1.7(14) . .
C024 C025 C026 F22 178.0(7) . .
C024 C025 C026 C021 0.6(12) . .
C022 C021 C026 F22 -177.4(9) . .
F21 C021 C026 F22 3.2(12) . .
C022 C021 C026 C025 0.3(15) . .
F21 C021 C026 C025 -179.1(7) . .
